data_7009170
loop_
_publ_author_name
'Godfrey, Stephen M.'
'McAuliffe, Charles A.'
'Peaker, Andrew T.'
'Pritchard, Robin G.'

_publ_section_title
;
 The reaction of tertiary aryl phosphites with diiodine at ambient
 temperatures; structural characterisation of the tertiary phosphite
 tetraiodides (PhO)3PI4, (4-MeC6H4O)3PI4 and (2,4-But2C6H3O)3PI4
;
_journal_issue 8
_journal_name_full 'Journal of the Chemical Society, Dalton Transactions'
_journal_page_first 1287
_journal_paper_doi 10.1039/a909057f
_journal_year 2000
_chemical_formula_sum 'C21 H21 I4 O3 P'
_chemical_formula_weight 859.95
_chemical_name_systematic
; 
 ? 
;
_space_group_IT_number 15
_symmetry_cell_setting monoclinic
_symmetry_space_group_name_Hall '-C 2yc'
_symmetry_space_group_name_H-M 'C 1 2/c 1'
_atom_sites_solution_hydrogens geom
_atom_sites_solution_primary direct
_atom_sites_solution_secondary difmap
_audit_creation_method SHELXL-97
_cell_angle_alpha 90.00
_cell_angle_beta 98.65(3)
_cell_angle_gamma 90.00
_cell_formula_units_Z 8
_cell_length_a 10.594(5)
_cell_length_b 18.425(6)
_cell_length_c 28.120(5)
_cell_measurement_temperature 203(2)
_cell_volume 5426(3)
_computing_structure_refinement 'SHELXL-97 (Sheldrick, 1997)'
_computing_structure_solution 'SHELXS-97 (Sheldrick, 1990)'
_diffrn_ambient_temperature 203(2)
_diffrn_measured_fraction_theta_full 0.500
_diffrn_measured_fraction_theta_max 0.500
_diffrn_radiation_monochromator graphite
_diffrn_radiation_source 'fine-focus sealed tube'
_diffrn_radiation_type MoK\a
_diffrn_radiation_wavelength 0.71069
_diffrn_reflns_av_R_equivalents 0.0426
_diffrn_reflns_av_sigmaI/netI 0.1095
_diffrn_reflns_limit_h_max 12
_diffrn_reflns_limit_h_min 0
_diffrn_reflns_limit_k_max 21
_diffrn_reflns_limit_k_min 0
_diffrn_reflns_limit_l_max 32
_diffrn_reflns_limit_l_min -33
_diffrn_reflns_number 5073
_diffrn_reflns_theta_full 25.01
_diffrn_reflns_theta_max 25.01
_diffrn_reflns_theta_min 1.46
_exptl_absorpt_coefficient_mu 4.671
_exptl_absorpt_correction_T_max 0.4552
_exptl_absorpt_correction_T_min 0.3347
_exptl_crystal_colour brown
_exptl_crystal_density_diffrn 2.105
_exptl_crystal_density_method 'not measured'
_exptl_crystal_description needle
_exptl_crystal_F_000 3184
_exptl_crystal_size_max 0.30
_exptl_crystal_size_mid 0.20
_exptl_crystal_size_min 0.20
_refine_diff_density_max 0.751
_refine_diff_density_min -0.646
_refine_diff_density_rms 0.156
_refine_ls_extinction_method none
_refine_ls_goodness_of_fit_ref 0.956
_refine_ls_hydrogen_treatment mixed
_refine_ls_matrix_type full
_refine_ls_number_parameters 262
_refine_ls_number_reflns 4798
_refine_ls_number_restraints 0
_refine_ls_restrained_S_all 0.956
_refine_ls_R_factor_all 0.1373
_refine_ls_R_factor_gt 0.0533
_refine_ls_shift/su_max 0.103
_refine_ls_shift/su_mean 0.023
_refine_ls_structure_factor_coef Fsqd
_refine_ls_weighting_details 'w=1/[\s^2^(Fo^2^)+(0.0243P)^2^+0.0000P] where P=(Fo^2^+2Fc^2^)/3'
_refine_ls_weighting_scheme calc
_refine_ls_wR_factor_gt 0.0684
_refine_ls_wR_factor_ref 0.0883
_reflns_number_gt 2523
_reflns_number_total 4798
_reflns_threshold_expression >2sigma(I)
_cod_data_source_file a909057f.txt
_cod_data_source_block ap98n
_cod_depositor_comments
;
The following automatic conversions were performed:

'_refine_ls_weighting_scheme' value 'calc
w=1/[\s^2^(Fo^2^)+(0.0243P)^2^+0.0000P] where P=(Fo^2^+2Fc^2^)/3' was
changed to 'calc'. New tag '_refine_ls_weighting_details' was
created. The value of the new tag was set to
'w=1/[\s^2^(Fo^2^)+(0.0243P)^2^+0.0000P] where P=(Fo^2^+2Fc^2^)/3'.

Automatic conversion script
Id: cif_fix_values 3143 2015-03-26 13:38:13Z robertas 

2018-03-15
Z value and formula fixed to values more according to usual
chemical conventions.                 miguel
;
_cod_original_formula_sum 'C42 H42 I8 O6 P2'
_cod_original_formula_weight 1719.90
_cod_original_formula_units_Z 4
_cod_original_cell_volume 5427(3)
_cod_original_sg_symbol_H-M 'C 2/c'
_cod_database_code 7009170

loop_
_symmetry_equiv_pos_as_xyz
'x, y, z'
'x, -y, z+1/2'
'x+1/2, y+1/2, z'
'x+1/2, -y+1/2, z+1/2'
'-x, -y, -z'
'-x, y, -z-1/2'
'-x+1/2, -y+1/2, -z'
'-x+1/2, y+1/2, -z-1/2'

loop_
_atom_site_label
_atom_site_type_symbol
_atom_site_fract_x
_atom_site_fract_y
_atom_site_fract_z
_atom_site_U_iso_or_equiv
_atom_site_adp_type
_atom_site_occupancy
_atom_site_calc_flag
_atom_site_refinement_flags
_atom_site_disorder_assembly
_atom_site_disorder_group
I1 I 0.17417(7) 0.02508(4) 0.35321(3) 0.0471(2) Uani 1 d . . .
I2 I -0.12923(7) 0.00149(5) 0.30224(3) 0.0528(2) Uani 1 d . . .
I3 I -0.20046(7) 0.09306(4) 0.38171(3) 0.0458(2) Uani 1 d . . .
I4 I -0.27830(9) 0.17711(5) 0.45628(3) 0.0673(3) Uani 1 d . . .
P1 P 0.3794(3) 0.06161(18) 0.38997(12) 0.0494(9) Uani 1 d . . .
O1 O 0.3724(7) 0.1196(4) 0.4287(3) 0.055(2) Uani 1 d . . .
O2 O 0.4612(7) -0.0005(4) 0.4145(3) 0.054(2) Uani 1 d . . .
O3 O 0.4587(7) 0.0957(4) 0.3536(3) 0.052(2) Uani 1 d . . .
C1 C 0.2845(13) 0.1183(7) 0.4614(5) 0.060(4) Uani 1 d . . .
C2 C 0.2878(13) 0.0651(9) 0.4937(5) 0.090(5) Uani 1 d . . .
H2 H 0.3478 0.0273 0.4946 0.108 Uiso 1 calc R . .
C3 C 0.1999(15) 0.0667(9) 0.5259(5) 0.094(5) Uani 1 d . . .
H3 H 0.2024 0.0295 0.5490 0.113 Uiso 1 calc R . .
C4 C 0.1114(14) 0.1196(9) 0.5253(5) 0.072(4) Uani 1 d . . .
C5 C 0.1137(12) 0.1729(8) 0.4927(5) 0.067(4) Uani 1 d . . .
H5 H 0.0549 0.2111 0.4922 0.080 Uiso 1 calc R . .
C6 C 0.1983(12) 0.1736(7) 0.4604(5) 0.063(4) Uani 1 d . . .
H6 H 0.1970 0.2114 0.4379 0.076 Uiso 1 calc R . .
C7 C 0.0157(15) 0.1192(9) 0.5606(5) 0.109(6) Uani 1 d . . .
H7A H -0.0367 0.1625 0.5560 0.164 Uiso 1 calc R . .
H7B H 0.0611 0.1182 0.5932 0.164 Uiso 1 calc R . .
H7C H -0.0382 0.0766 0.5550 0.164 Uiso 1 calc R . .
C8 C 0.4822(11) -0.0671(7) 0.3910(4) 0.044(3) Uani 1 d . . .
C9 C 0.4319(12) -0.1290(8) 0.4079(4) 0.058(4) Uani 1 d . . .
H9 H 0.3827 -0.1269 0.4331 0.070 Uiso 1 calc R . .
C10 C 0.4557(11) -0.1942(7) 0.3870(5) 0.060(4) Uani 1 d . . .
H10 H 0.4227 -0.2372 0.3984 0.072 Uiso 1 calc R . .
C11 C 0.5256(11) -0.1981(6) 0.3503(4) 0.049(3) Uani 1 d . . .
C12 C 0.5725(11) -0.1351(7) 0.3342(5) 0.059(4) Uani 1 d . . .
H12 H 0.6202 -0.1370 0.3086 0.071 Uiso 1 calc R . .
C13 C 0.5519(11) -0.0696(7) 0.3544(5) 0.060(4) Uani 1 d . . .
H13 H 0.5856 -0.0268 0.3431 0.073 Uiso 1 calc R . .
C14 C 0.5465(12) -0.2691(6) 0.3265(5) 0.075(4) Uani 1 d . . .
H14A H 0.5960 -0.2610 0.3006 0.112 Uiso 1 calc R . .
H14B H 0.4647 -0.2902 0.3135 0.112 Uiso 1 calc R . .
H14C H 0.5924 -0.3020 0.3499 0.112 Uiso 1 calc R . .
C15 C 0.4151(10) 0.1524(7) 0.3219(5) 0.048(3) Uani 1 d . . .
C16 C 0.3596(11) 0.1361(7) 0.2759(5) 0.055(4) Uani 1 d . . .
H16 H 0.3468 0.0878 0.2656 0.066 Uiso 1 calc R . .
C17 C 0.3235(11) 0.1931(7) 0.2454(5) 0.057(3) Uani 1 d . . .
H17 H 0.2857 0.1829 0.2137 0.069 Uiso 1 calc R . .
C18 C 0.3403(10) 0.2638(7) 0.2593(5) 0.051(3) Uani 1 d . . .
C19 C 0.3939(12) 0.2789(7) 0.3064(5) 0.060(4) Uani 1 d . . .
H19 H 0.4062 0.3274 0.3164 0.073 Uiso 1 calc R . .
C20 C 0.4291(11) 0.2240(7) 0.3383(4) 0.054(3) Uani 1 d . . .
H20 H 0.4619 0.2341 0.3706 0.065 Uiso 1 calc R . .
C21 C 0.3028(12) 0.3233(7) 0.2245(4) 0.070(4) Uani 1 d . . .
H21A H 0.3207 0.3697 0.2404 0.105 Uiso 1 calc R . .
H21B H 0.2123 0.3199 0.2125 0.105 Uiso 1 calc R . .
H21C H 0.3510 0.3194 0.1979 0.105 Uiso 1 calc R . .

loop_
_atom_site_aniso_label
_atom_site_aniso_U_11
_atom_site_aniso_U_22
_atom_site_aniso_U_33
_atom_site_aniso_U_23
_atom_site_aniso_U_13
_atom_site_aniso_U_12
I1 0.0436(4) 0.0409(5) 0.0572(5) -0.0020(4) 0.0088(4) -0.0046(4)
I2 0.0508(5) 0.0532(6) 0.0537(5) -0.0068(5) 0.0054(4) -0.0004(4)
I3 0.0468(4) 0.0455(5) 0.0444(5) 0.0043(4) 0.0046(3) -0.0057(4)
I4 0.0680(6) 0.0829(8) 0.0522(6) -0.0146(5) 0.0133(5) -0.0030(5)
P1 0.0445(19) 0.038(2) 0.066(2) -0.0042(18) 0.0067(17) -0.0001(17)
O1 0.062(5) 0.042(5) 0.059(5) -0.023(4) 0.006(4) -0.007(4)
O2 0.053(5) 0.048(6) 0.061(5) -0.007(5) 0.009(4) 0.012(5)
O3 0.047(5) 0.041(5) 0.070(6) 0.000(5) 0.012(4) 0.002(4)
C1 0.077(10) 0.050(9) 0.047(9) -0.006(7) -0.006(7) 0.009(8)
C2 0.079(11) 0.109(14) 0.085(11) 0.037(11) 0.019(9) 0.052(10)
C3 0.110(13) 0.097(14) 0.081(12) 0.048(10) 0.033(10) 0.034(11)
C4 0.093(12) 0.077(12) 0.046(9) 0.001(8) 0.013(8) 0.013(10)
C5 0.066(9) 0.061(10) 0.078(10) -0.005(9) 0.027(8) 0.007(8)
C6 0.075(10) 0.034(8) 0.081(10) 0.008(7) 0.015(8) 0.015(7)
C7 0.143(15) 0.142(16) 0.048(9) 0.000(10) 0.031(10) 0.021(13)
C8 0.043(7) 0.035(8) 0.053(8) 0.000(7) 0.006(6) 0.012(6)
C9 0.068(9) 0.066(10) 0.044(8) 0.002(8) 0.019(7) 0.016(8)
C10 0.053(8) 0.047(9) 0.084(10) 0.013(8) 0.020(7) -0.009(7)
C11 0.050(7) 0.032(8) 0.069(9) 0.007(7) 0.021(7) 0.007(6)
C12 0.067(9) 0.039(9) 0.078(10) 0.005(8) 0.031(7) -0.004(7)
C13 0.060(8) 0.036(8) 0.093(11) 0.005(8) 0.034(8) 0.000(7)
C14 0.089(11) 0.041(9) 0.098(11) -0.013(8) 0.028(9) 0.007(8)
C15 0.026(6) 0.056(9) 0.065(9) 0.008(8) 0.013(6) 0.003(6)
C16 0.051(8) 0.048(9) 0.072(10) -0.012(8) 0.029(7) -0.023(7)
C17 0.072(9) 0.049(9) 0.052(8) -0.012(8) 0.011(7) -0.008(8)
C18 0.041(7) 0.053(9) 0.060(9) -0.001(7) 0.012(6) 0.003(7)
C19 0.079(10) 0.040(8) 0.058(9) -0.008(7) -0.002(7) -0.020(7)
C20 0.061(8) 0.056(9) 0.045(8) -0.010(7) 0.008(6) -0.028(7)
C21 0.081(10) 0.079(11) 0.050(8) 0.012(8) 0.011(7) 0.014(9)

loop_
_atom_type_symbol
_atom_type_description
_atom_type_scat_dispersion_real
_atom_type_scat_dispersion_imag
_atom_type_scat_source
C C 0.0033 0.0016 'International Tables Vol C Tables 4.2.6.8 and 6.1.1.4'
H H 0.0000 0.0000 'International Tables Vol C Tables 4.2.6.8 and 6.1.1.4'
O O 0.0106 0.0060 'International Tables Vol C Tables 4.2.6.8 and 6.1.1.4'
P P 0.1023 0.0942 'International Tables Vol C Tables 4.2.6.8 and 6.1.1.4'
I I -0.4742 1.8119 'International Tables Vol C Tables 4.2.6.8 and 6.1.1.4'

loop_
_geom_angle_atom_site_label_1
_geom_angle_atom_site_label_2
_geom_angle_atom_site_label_3
_geom_angle
_geom_angle_site_symmetry_1
_geom_angle_site_symmetry_3
_geom_angle_publ_flag
I4 I3 I2 177.58(4) . . ?
O2 P1 O1 106.5(4) . . ?
O2 P1 O3 105.9(4) . . ?
O1 P1 O3 105.9(5) . . ?
O2 P1 I1 113.9(3) . . ?
O1 P1 I1 111.7(3) . . ?
O3 P1 I1 112.4(3) . . ?
C1 O1 P1 124.1(8) . . ?
C8 O2 P1 123.3(7) . . ?
C15 O3 P1 124.1(7) . . ?
C2 C1 C6 120.8(14) . . ?
C2 C1 O1 120.5(13) . . ?
C6 C1 O1 118.8(12) . . ?
C1 C2 C3 118.4(14) . . ?
C4 C3 C2 122.4(14) . . ?
C5 C4 C3 116.8(14) . . ?
C5 C4 C7 122.0(15) . . ?
C3 C4 C7 121.1(14) . . ?
C4 C5 C6 122.7(14) . . ?
C1 C6 C5 118.8(13) . . ?
C13 C8 C9 121.3(11) . . ?
C13 C8 O2 121.4(11) . . ?
C9 C8 O2 117.2(11) . . ?
C8 C9 C10 118.1(11) . . ?
C11 C10 C9 121.7(12) . . ?
C10 C11 C12 118.3(12) . . ?
C10 C11 C14 121.2(12) . . ?
C12 C11 C14 120.4(11) . . ?
C13 C12 C11 121.6(12) . . ?
C8 C13 C12 119.0(12) . . ?
C16 C15 C20 121.8(12) . . ?
C16 C15 O3 119.3(12) . . ?
C20 C15 O3 118.9(12) . . ?
C15 C16 C17 117.5(12) . . ?
C18 C17 C16 122.7(12) . . ?
C17 C18 C19 118.6(12) . . ?
C17 C18 C21 120.5(12) . . ?
C19 C18 C21 120.8(12) . . ?
C20 C19 C18 120.7(12) . . ?
C19 C20 C15 118.4(11) . . ?

loop_
_geom_bond_atom_site_label_1
_geom_bond_atom_site_label_2
_geom_bond_distance
_geom_bond_site_symmetry_2
_geom_bond_publ_flag
I1 P1 2.360(3) . ?
I2 I3 2.9862(13) . ?
I3 I4 2.8275(13) . ?
P1 O2 1.535(8) . ?
P1 O1 1.536(8) . ?
P1 O3 1.550(8) . ?
O1 C1 1.404(14) . ?
O2 C8 1.428(12) . ?
O3 C15 1.406(13) . ?
C1 C2 1.333(17) . ?
C1 C6 1.365(16) . ?
C2 C3 1.395(17) . ?
C3 C4 1.351(17) . ?
C4 C5 1.345(17) . ?
C4 C7 1.520(18) . ?
C5 C6 1.369(15) . ?
C8 C13 1.355(15) . ?
C8 C9 1.374(15) . ?
C9 C10 1.379(15) . ?
C10 C11 1.360(15) . ?
C11 C12 1.366(14) . ?
C11 C14 1.501(14) . ?
C12 C13 1.367(15) . ?
C15 C16 1.370(14) . ?
C15 C20 1.398(16) . ?
C16 C17 1.372(15) . ?
C17 C18 1.365(15) . ?
C18 C19 1.389(15) . ?
C18 C21 1.483(15) . ?
C19 C20 1.366(15) . ?
